data_7115033
loop_
_publ_author_name
'Mrotzek, Antje'
'Iordanidis, Lykourgos'
'Kanatzidis, Mercouri G.'

_publ_section_title
;
 Cs1--xSn1--xBi9+xSe15 and Cs1.5--3xBi9.5+xSe15: members of the homologous
 superseries Am[M1+lSe2+l]2m[M1+2l+nSe3+3l+n] (A = alkali metal, M = Sn
 and Bi) allowing structural evolution in three different dimensions
;
_journal_issue 17
_journal_name_full 'Chemical Communications'
_journal_page_first 1648
_journal_paper_doi 10.1039/b103870m
_journal_year 2001
_chemical_formula_sum 'Bi9.63 Cs1.11 Se15'
_chemical_formula_weight 3344.41
_chemical_name_systematic
;
?
;
_space_group_IT_number 12
_symmetry_cell_setting monoclinic
_symmetry_space_group_name_Hall '-C 2y'
_symmetry_space_group_name_H-M 'C 1 2/m 1'
_atom_sites_solution_hydrogens geom
_atom_sites_solution_primary direct
_atom_sites_solution_secondary difmap
_audit_creation_method SHELXL-97
_cell_angle_alpha 90.00
_cell_angle_beta 103.350(6)
_cell_angle_gamma 90.00
_cell_formula_units_Z 2
_cell_length_a 27.547(9)
_cell_length_b 4.1620(13)
_cell_length_c 14.132(5)
_cell_measurement_temperature 173(2)
_cell_volume 1576.5(9)
_computing_cell_refinement 'Bruker SMART'
_computing_data_collection 'Bruker SMART'
_computing_data_reduction 'Bruker SHELXTL'
_computing_molecular_graphics 'Bruker SHELXTL'
_computing_publication_material 'Bruker SHELXTL'
_computing_structure_refinement 'SHELXL-97 (Sheldrick, 1997)'
_computing_structure_solution 'SHELXS-97 (Sheldrick, 1990)'
_diffrn_ambient_temperature 173(2)
_diffrn_measured_fraction_theta_full 0.917
_diffrn_measured_fraction_theta_max 0.917
_diffrn_measurement_device_type 'CCD area detector'
_diffrn_measurement_method 'phi and omega scans'
_diffrn_radiation_monochromator graphite
_diffrn_radiation_source 'fine-focus sealed tube'
_diffrn_radiation_type MoK\a
_diffrn_radiation_wavelength 0.71073
_diffrn_reflns_av_R_equivalents 0.0444
_diffrn_reflns_av_sigmaI/netI 0.0398
_diffrn_reflns_limit_h_max 36
_diffrn_reflns_limit_h_min -30
_diffrn_reflns_limit_k_max 5
_diffrn_reflns_limit_k_min -5
_diffrn_reflns_limit_l_max 15
_diffrn_reflns_limit_l_min -18
_diffrn_reflns_number 4803
_diffrn_reflns_theta_full 28.49
_diffrn_reflns_theta_max 28.49
_diffrn_reflns_theta_min 1.86
_exptl_absorpt_coefficient_mu 72.112
_exptl_absorpt_correction_type none
_exptl_crystal_colour black-sil
_exptl_crystal_density_diffrn 7.046
_exptl_crystal_density_method 'not measured'
_exptl_crystal_description chunk
_exptl_crystal_F_000 2741
_exptl_crystal_size_max 0.10
_exptl_crystal_size_mid 0.12
_exptl_crystal_size_min 0.25
_refine_diff_density_max 3.938
_refine_diff_density_min -3.738
_refine_diff_density_rms 0.704
_refine_ls_extinction_coef 0.00016(4)
_refine_ls_extinction_expression Fc^*^=kFc[1+0.001xFc^2^\l^3^/sin(2\q)]^-1/4^
_refine_ls_extinction_method SHELXL
_refine_ls_goodness_of_fit_ref 1.093
_refine_ls_hydrogen_treatment mixed
_refine_ls_matrix_type full
_refine_ls_number_parameters 88
_refine_ls_number_reflns 2087
_refine_ls_number_restraints 2
_refine_ls_restrained_S_all 1.093
_refine_ls_R_factor_all 0.0642
_refine_ls_R_factor_gt 0.0524
_refine_ls_shift/su_max 0.001
_refine_ls_shift/su_mean 0.000
_refine_ls_structure_factor_coef Fsqd
_refine_ls_weighting_details 'calc w=1/[\s^2^(Fo^2^)+(0.0848P)^2^+120.0000P] where P=(Fo^2^+2Fc^2^)/3'
_refine_ls_weighting_scheme calc
_refine_ls_wR_factor_gt 0.1423
_refine_ls_wR_factor_ref 0.1499
_reflns_number_gt 1735
_reflns_number_total 2087
_reflns_threshold_expression >2sigma(I)
_cod_data_source_file b103870m.txt
_cod_data_source_block Cs1.5-3xBi9.5+xSe15
_cod_depositor_comments
;
The following automatic conversions were performed:
'_atom_site_symetry_multiplicity' tag replaced with
'_atom_site_symmetry_multiplicity'.

Automatic conversion script
Id: cif_correct_tags 1440 2010-10-19 06:21:57Z saulius 

The following automatic conversions were performed:

'_symmetry_cell_setting' value 'Monoclinic' changed to 'monoclinic'
according to
/usr/data/users/saulius/automatic-downloads/retrospective/RSC/lib/dictionaries/cif_core.dic
dictionary named 'cif_core.dic' version 2.4.2 from 2011-04-26.

Automatic conversion script
Id: cif_fix_values 2281 2013-09-26 08:29:07Z andrius 
;
_cod_original_sg_symbol_H-M C2/m
_cod_database_code 7115033

loop_
_symmetry_equiv_pos_as_xyz
'x, y, z'
'-x, y, -z'
'x+1/2, y+1/2, z'
'-x+1/2, y+1/2, -z'
'-x, -y, -z'
'x, -y, z'
'-x+1/2, -y+1/2, -z'
'x+1/2, -y+1/2, z'

loop_
_atom_site_label
_atom_site_type_symbol
_atom_site_fract_x
_atom_site_fract_y
_atom_site_fract_z
_atom_site_U_iso_or_equiv
_atom_site_adp_type
_atom_site_occupancy
_atom_site_symmetry_multiplicity
_atom_site_calc_flag
_atom_site_refinement_flags
Bi1 Bi 0.30613(3) 0.0000 0.96393(7) 0.0166(3) Uani 1 2 d S
Bi2 Bi 0.42549(3) -0.5000 0.88863(7) 0.0159(3) Uani 1 2 d S
Bi3 Bi 0.45092(3) -1.0000 1.17170(7) 0.0188(3) Uani 1 2 d S
Bi4 Bi 0.31332(3) 0.0000 0.56948(7) 0.0159(3) Uani 1 2 d S
Bi5 Bi 0.33512(6) -1.5000 1.32121(15) 0.0273(4) Uani 0.815(4) 2 d SP
Cs1 Cs 0.3252(4) -1.5000 1.2804(9) 0.016(2) Uiso 0.185(4) 2 d SP
Cs2 Cs 0.5000 -0.5000 0.5000 0.122(5) Uani 0.739(14) 4 d SP
Se1 Se 0.37622(8) -0.5000 1.06563(18) 0.0164(5) Uani 1 2 d S
Se2 Se 0.36147(8) 0.0000 0.79798(18) 0.0150(5) Uani 1 2 d S
Se3 Se 0.5000 -1.0000 1.0000 0.0132(6) Uani 1 4 d S
Se4 Se 0.26234(8) 0.0000 1.12909(18) 0.0156(5) Uani 1 2 d S
Se5 Se 0.48280(8) -0.5000 0.74093(19) 0.0171(5) Uani 1 2 d S
Se6 Se 0.25902(8) 0.0000 0.37890(17) 0.0135(5) Uani 1 2 d S
Se7 Se 0.37398(8) -0.5000 0.52100(18) 0.0154(5) Uani 1 2 d S
Se8 Se 0.40765(11) -1.0000 1.3346(2) 0.0299(6) Uani 1 2 d S

loop_
_atom_site_aniso_label
_atom_site_aniso_U_11
_atom_site_aniso_U_22
_atom_site_aniso_U_33
_atom_site_aniso_U_23
_atom_site_aniso_U_13
_atom_site_aniso_U_12
Bi1 0.0149(4) 0.0146(5) 0.0201(5) 0.000 0.0035(3) 0.000
Bi2 0.0141(4) 0.0138(4) 0.0184(5) 0.000 0.0007(3) 0.000
Bi3 0.0156(4) 0.0190(5) 0.0210(5) 0.000 0.0028(4) 0.000
Bi4 0.0157(4) 0.0176(4) 0.0134(5) 0.000 0.0011(3) 0.000
Bi5 0.0361(8) 0.0205(7) 0.0250(9) 0.000 0.0064(7) 0.000
Cs2 0.017(2) 0.333(14) 0.017(2) 0.000 0.0023(15) 0.000
Se1 0.0127(10) 0.0119(11) 0.0219(13) 0.000 -0.0018(9) 0.000
Se2 0.0152(10) 0.0148(11) 0.0136(12) 0.000 0.0004(9) 0.000
Se3 0.0116(13) 0.0138(14) 0.0130(16) 0.000 0.0002(12) 0.000
Se4 0.0156(11) 0.0156(11) 0.0149(12) 0.000 0.0017(9) 0.000
Se5 0.0171(11) 0.0161(11) 0.0166(12) 0.000 0.0008(9) 0.000
Se6 0.0145(10) 0.0163(10) 0.0092(11) 0.000 0.0016(8) 0.000
Se7 0.0124(10) 0.0159(10) 0.0173(12) 0.000 0.0022(8) 0.000
Se8 0.0332(14) 0.0342(15) 0.0274(16) 0.000 0.0175(12) 0.000

loop_
_atom_type_symbol
_atom_type_description
_atom_type_scat_dispersion_real
_atom_type_scat_dispersion_imag
_atom_type_scat_source
Se Se -0.0929 2.2259 'International Tables Vol C Tables 4.2.6.8 and 6.1.1.4'
Cs Cs -0.3680 2.1192 'International Tables Vol C Tables 4.2.6.8 and 6.1.1.4'
Bi Bi -4.1077 10.2566 'International Tables Vol C Tables 4.2.6.8 and 6.1.1.4'

loop_
_geom_angle_atom_site_label_1
_geom_angle_atom_site_label_2
_geom_angle_atom_site_label_3
_geom_angle
_geom_angle_site_symmetry_1
_geom_angle_site_symmetry_3
Se4 Bi1 Se4 90.98(7) . 7_547
Se4 Bi1 Se4 90.98(6) . 7_557
Se4 Bi1 Se4 91.28(7) 7_547 7_557
Se4 Bi1 Se1 87.40(6) . 1_565
Se4 Bi1 Se1 178.00(7) 7_547 1_565
Se4 Bi1 Se1 89.92(5) 7_557 1_565
Se4 Bi1 Se1 87.40(6) . .
Se4 Bi1 Se1 89.92(5) 7_547 .
Se4 Bi1 Se1 178.00(7) 7_557 .
Se1 Bi1 Se1 88.82(7) 1_565 .
Se4 Bi1 Se2 175.38(7) . .
Se4 Bi1 Se2 92.25(6) 7_547 .
Se4 Bi1 Se2 92.25(6) 7_557 .
Se1 Bi1 Se2 89.30(6) 1_565 .
Se1 Bi1 Se2 89.29(6) . .
Se4 Bi1 Cs1 102.46(15) . 7_537
Se4 Bi1 Cs1 46.67(5) 7_547 7_537
Se4 Bi1 Cs1 46.67(5) 7_557 7_537
Se1 Bi1 Cs1 134.90(4) 1_565 7_537
Se1 Bi1 Cs1 134.90(4) . 7_537
Se2 Bi1 Cs1 82.17(15) . 7_537
Se2 Bi2 Se2 94.44(8) . 1_545
Se2 Bi2 Se5 93.45(7) . .
Se2 Bi2 Se5 93.45(7) 1_545 .
Se2 Bi2 Se3 90.38(4) . 1_565
Se2 Bi2 Se3 174.99(4) 1_545 1_565
Se5 Bi2 Se3 87.62(4) . 1_565
Se2 Bi2 Se3 174.99(4) . .
Se2 Bi2 Se3 90.38(4) 1_545 .
Se5 Bi2 Se3 87.62(4) . .
Se3 Bi2 Se3 84.78(3) 1_565 .
Se2 Bi2 Se1 91.26(6) . .
Se2 Bi2 Se1 91.26(6) 1_545 .
Se5 Bi2 Se1 173.07(7) . .
Se3 Bi2 Se1 87.26(4) 1_565 .
Se3 Bi2 Se1 87.26(4) . .
Se8 Bi3 Se5 89.75(7) . 5_647
Se8 Bi3 Se5 89.75(7) . 5_637
Se5 Bi3 Se5 93.61(8) 5_647 5_637
Se8 Bi3 Se3 178.57(7) . .
Se5 Bi3 Se3 89.27(6) 5_647 .
Se5 Bi3 Se3 89.27(6) 5_637 .
Se8 Bi3 Se1 92.09(7) . .
Se5 Bi3 Se1 90.39(5) 5_647 .
Se5 Bi3 Se1 175.60(6) 5_637 .
Se3 Bi3 Se1 88.95(6) . .
Se8 Bi3 Se1 92.09(7) . 1_545
Se5 Bi3 Se1 175.60(6) 5_647 1_545
Se5 Bi3 Se1 90.39(5) 5_637 1_545
Se3 Bi3 Se1 88.96(6) . 1_545
Se1 Bi3 Se1 85.56(6) . 1_545
Se8 Bi3 Cs1 40.19(14) . .
Se5 Bi3 Cs1 129.90(14) 5_647 .
Se5 Bi3 Cs1 88.95(11) 5_637 .
Se3 Bi3 Cs1 140.82(14) . .
Se1 Bi3 Cs1 89.89(11) . .
Se1 Bi3 Cs1 51.93(15) 1_545 .
Se8 Bi3 Cs1 40.19(14) . 1_565
Se5 Bi3 Cs1 88.95(11) 5_647 1_565
Se5 Bi3 Cs1 129.90(14) 5_637 1_565
Se3 Bi3 Cs1 140.82(13) . 1_565
Se1 Bi3 Cs1 51.93(15) . 1_565
Se1 Bi3 Cs1 89.88(11) 1_545 1_565
Cs1 Bi3 Cs1 53.81(11) . 1_565
Se6 Bi4 Se7 88.92(6) . .
Se6 Bi4 Se7 88.92(6) . 1_565
Se7 Bi4 Se7 93.81(8) . 1_565
Se6 Bi4 Se6 89.81(6) . 7_546
Se7 Bi4 Se6 90.63(5) . 7_546
Se7 Bi4 Se6 175.36(5) 1_565 7_546
Se6 Bi4 Se6 89.81(6) . 7_556
Se7 Bi4 Se6 175.36(5) . 7_556
Se7 Bi4 Se6 90.63(5) 1_565 7_556
Se6 Bi4 Se6 84.90(6) 7_546 7_556
Se6 Bi4 Se2 172.03(7) . .
Se7 Bi4 Se2 96.51(6) . .
Se7 Bi4 Se2 96.51(6) 1_565 .
Se6 Bi4 Se2 84.32(6) 7_546 .
Se6 Bi4 Se2 84.32(6) 7_556 .
Se6 Bi4 Cs1 43.73(12) . 1_564
Se7 Bi4 Cs1 45.57(12) . 1_564
Se7 Bi4 Cs1 87.23(9) 1_565 1_564
Se6 Bi4 Cs1 94.93(9) 7_546 1_564
Se6 Bi4 Cs1 133.50(12) 7_556 1_564
Se2 Bi4 Cs1 142.07(12) . 1_564
Se6 Bi4 Cs1 43.73(12) . 1_574
Se7 Bi4 Cs1 87.23(9) . 1_574
Se7 Bi4 Cs1 45.57(12) 1_565 1_574
Se6 Bi4 Cs1 133.50(12) 7_546 1_574
Se6 Bi4 Cs1 94.93(9) 7_556 1_574
Se2 Bi4 Cs1 142.07(12) . 1_574
Cs1 Bi4 Cs1 53.01(14) 1_564 1_574
Cs1 Bi5 Se7 174.6(10) . 1_546
Cs1 Bi5 Se8 103.2(7) . 1_545
Se7 Bi5 Se8 80.40(9) 1_546 1_545
Cs1 Bi5 Se8 103.2(7) . .
Se7 Bi5 Se8 80.40(9) 1_546 .
Se8 Bi5 Se8 93.35(10) 1_545 .
Cs1 Bi5 Se6 93.8(8) . 1_536
Se7 Bi5 Se6 82.07(7) 1_546 1_536
Se8 Bi5 Se6 89.92(6) 1_545 1_536
Se8 Bi5 Se6 161.37(10) . 1_536
Cs1 Bi5 Se6 93.8(8) . 1_546
Se7 Bi5 Se6 82.07(7) 1_546 1_546
Se8 Bi5 Se6 161.37(10) 1_545 1_546
Se8 Bi5 Se6 89.92(6) . 1_546
Se6 Bi5 Se6 81.43(6) 1_536 1_546
Cs1 Bi5 Cs1 82.08(17) . 1_545
Se7 Bi5 Cs1 97.89(16) 1_546 1_545
Se8 Bi5 Cs1 46.45(14) 1_545 1_545
Se8 Bi5 Cs1 138.77(15) . 1_545
Se6 Bi5 Cs1 50.44(14) 1_536 1_545
Se6 Bi5 Cs1 130.94(15) 1_546 1_545
Cs1 Bi5 Cs1 82.08(15) . 1_565
Se7 Bi5 Cs1 97.89(16) 1_546 1_565
Se8 Bi5 Cs1 138.77(15) 1_545 1_565
Se8 Bi5 Cs1 46.45(14) . 1_565
Se6 Bi5 Cs1 130.94(15) 1_536 1_565
Se6 Bi5 Cs1 50.44(14) 1_546 1_565
Cs1 Bi5 Cs1 164.2(3) 1_545 1_565
Cs1 Bi5 Cs2 135.9(10) . 1_546
Se7 Bi5 Cs2 49.49(5) 1_546 1_546
Se8 Bi5 Cs2 52.10(6) 1_545 1_546
Se8 Bi5 Cs2 52.10(6) . 1_546
Se6 Bi5 Cs2 118.50(6) 1_536 1_546
Se6 Bi5 Cs2 118.50(6) 1_546 1_546
Cs1 Bi5 Cs2 95.68(14) 1_545 1_546
Cs1 Bi5 Cs2 95.68(14) 1_565 1_546
Bi5 Cs1 Se8 66.1(6) . 1_545
Bi5 Cs1 Se8 66.1(6) . .
Se8 Cs1 Se8 86.2(3) 1_545 .
Bi5 Cs1 Se4 136.6(4) . 1_535
Se8 Cs1 Se4 88.90(12) 1_545 1_535
Se8 Cs1 Se4 150.7(4) . 1_535
Bi5 Cs1 Se4 136.6(4) . 1_545
Se8 Cs1 Se4 150.7(4) 1_545 1_545
Se8 Cs1 Se4 88.90(12) . 1_545
Se4 Cs1 Se4 81.4(3) 1_535 1_545
Bi5 Cs1 Se6 76.0(8) . 1_536
Se8 Cs1 Se6 85.11(15) 1_545 1_536
Se8 Cs1 Se6 141.4(4) . 1_536
Se4 Cs1 Se6 66.57(13) 1_535 1_536
Se4 Cs1 Se6 115.4(3) 1_545 1_536
Bi5 Cs1 Se6 76.0(8) . 1_546
Se8 Cs1 Se6 141.4(4) 1_545 1_546
Se8 Cs1 Se6 85.12(15) . 1_546
Se4 Cs1 Se6 115.4(3) 1_535 1_546
Se4 Cs1 Se6 66.57(13) 1_545 1_546
Se6 Cs1 Se6 78.8(2) 1_536 1_546
Bi5 Cs1 Se7 4.5(8) . 1_546
Se8 Cs1 Se7 69.1(2) 1_545 1_546
Se8 Cs1 Se7 69.1(2) . 1_546
Se4 Cs1 Se7 135.0(2) 1_535 1_546
Se4 Cs1 Se7 135.0(2) 1_545 1_546
Se6 Cs1 Se7 72.6(2) 1_536 1_546
Se6 Cs1 Se7 72.6(2) 1_546 1_546
Bi5 Cs1 Se1 130.4(11) . 1_545
Se8 Cs1 Se1 78.5(2) 1_545 1_545
Se8 Cs1 Se1 78.5(2) . 1_545
Se4 Cs1 Se1 72.2(2) 1_535 1_545
Se4 Cs1 Se1 72.2(2) 1_545 1_545
Se6 Cs1 Se1 135.7(2) 1_536 1_545
Se6 Cs1 Se1 135.7(2) 1_546 1_545
Se7 Cs1 Se1 134.9(3) 1_546 1_545
Bi5 Cs1 Cs1 90.001(9) . 1_565
Se8 Cs1 Cs1 133.10(13) 1_545 1_565
Se8 Cs1 Cs1 46.91(14) . 1_565
Se4 Cs1 Cs1 130.69(15) 1_535 1_565
Se4 Cs1 Cs1 49.31(15) 1_545 1_565
Se6 Cs1 Cs1 129.37(12) 1_536 1_565
Se6 Cs1 Cs1 50.62(12) 1_546 1_565
Se7 Cs1 Cs1 90.000(2) 1_546 1_565
Se1 Cs1 Cs1 90.000(1) 1_545 1_565
Bi5 Cs1 Cs1 90.001(6) . 1_545
Se8 Cs1 Cs1 46.91(14) 1_545 1_545
Se8 Cs1 Cs1 133.10(13) . 1_545
Se4 Cs1 Cs1 49.31(15) 1_535 1_545
Se4 Cs1 Cs1 130.69(14) 1_545 1_545
Se6 Cs1 Cs1 50.62(12) 1_536 1_545
Se6 Cs1 Cs1 129.37(12) 1_546 1_545
Se7 Cs1 Cs1 90.000(1) 1_546 1_545
Se1 Cs1 Cs1 90.000(1) 1_545 1_545
Cs1 Cs1 Cs1 179.998(9) 1_565 1_545
Bi5 Cs1 Bi5 82.08(15) . 1_565
Se8 Cs1 Bi5 128.4(3) 1_545 1_565
Se8 Cs1 Bi5 42.90(4) . 1_565
Se4 Cs1 Bi5 138.2(3) 1_535 1_565
Se4 Cs1 Bi5 56.93(4) 1_545 1_565
Se6 Cs1 Bi5 126.5(3) 1_536 1_565
Se6 Cs1 Bi5 48.58(5) 1_546 1_565
Se7 Cs1 Bi5 82.10(15) 1_546 1_565
Se1 Cs1 Bi5 95.12(15) 1_545 1_565
Cs1 Cs1 Bi5 7.92(15) 1_565 1_565
Cs1 Cs1 Bi5 172.08(15) 1_545 1_565
Bi5 Cs1 Bi5 82.08(15) . 1_545
Se8 Cs1 Bi5 42.90(4) 1_545 1_545
Se8 Cs1 Bi5 128.4(3) . 1_545
Se4 Cs1 Bi5 56.93(4) 1_535 1_545
Se4 Cs1 Bi5 138.2(3) 1_545 1_545
Se6 Cs1 Bi5 48.58(5) 1_536 1_545
Se6 Cs1 Bi5 126.5(3) 1_546 1_545
Se7 Cs1 Bi5 82.10(15) 1_546 1_545
Se1 Cs1 Bi5 95.12(15) 1_545 1_545
Cs1 Cs1 Bi5 172.08(15) 1_565 1_545
Cs1 Cs1 Bi5 7.92(15) 1_545 1_545
Bi5 Cs1 Bi5 164.2(3) 1_565 1_545
Bi5 Cs1 Bi1 154.1(11) . 7_537
Se8 Cs1 Bi1 129.0(2) 1_545 7_537
Se8 Cs1 Bi1 129.0(2) . 7_537
Se4 Cs1 Bi1 41.56(14) 1_535 7_537
Se4 Cs1 Bi1 41.56(14) 1_545 7_537
Se6 Cs1 Bi1 84.0(2) 1_536 7_537
Se6 Cs1 Bi1 84.0(2) 1_546 7_537
Se7 Cs1 Bi1 149.6(3) 1_546 7_537
Se1 Cs1 Bi1 75.5(2) 1_545 7_537
Cs1 Cs1 Bi1 89.999(1) 1_565 7_537
Cs1 Cs1 Bi1 89.999(1) 1_545 7_537
Bi5 Cs1 Bi1 97.12(14) 1_565 7_537
Bi5 Cs1 Bi1 97.12(14) 1_545 7_537
Bi5 Cs1 Bi3 96.5(9) . 1_545
Se8 Cs1 Bi3 36.79(13) 1_545 1_545
Se8 Cs1 Bi3 79.5(2) . 1_545
Se4 Cs1 Bi3 79.34(17) 1_535 1_545
Se4 Cs1 Bi3 113.9(3) 1_545 1_545
Se6 Cs1 Bi3 112.94(7) 1_536 1_545
Se6 Cs1 Bi3 164.6(2) 1_546 1_545
Se7 Cs1 Bi3 100.5(2) 1_546 1_545
Se1 Cs1 Bi3 41.68(10) 1_545 1_545
Cs1 Cs1 Bi3 116.91(5) 1_565 1_545
Cs1 Cs1 Bi3 63.10(6) 1_545 1_545
Bi5 Cs1 Bi3 117.63(19) 1_565 1_545
Bi5 Cs1 Bi3 64.36(9) 1_545 1_545
Bi1 Cs1 Bi3 106.6(2) 7_537 1_545
Bi5 Cs1 Bi3 96.5(9) . .
Se8 Cs1 Bi3 79.5(2) 1_545 .
Se8 Cs1 Bi3 36.79(13) . .
Se4 Cs1 Bi3 113.9(3) 1_535 .
Se4 Cs1 Bi3 79.34(17) 1_545 .
Se6 Cs1 Bi3 164.6(2) 1_536 .
Se6 Cs1 Bi3 112.94(7) 1_546 .
Se7 Cs1 Bi3 100.5(2) 1_546 .
Se1 Cs1 Bi3 41.68(10) 1_545 .
Cs1 Cs1 Bi3 63.10(6) 1_565 .
Cs1 Cs1 Bi3 116.91(6) 1_545 .
Bi5 Cs1 Bi3 64.37(9) 1_565 .
Bi5 Cs1 Bi3 117.63(19) 1_545 .
Bi1 Cs1 Bi3 106.6(2) 7_537 .
Bi3 Cs1 Bi3 53.81(11) 1_545 .
Se5 Cs2 Se5 180.0 . 5_646
Se5 Cs2 Se7 115.49(5) . 5_646
Se5 Cs2 Se7 64.51(5) 5_646 5_646
Se5 Cs2 Se7 64.51(5) . .
Se5 Cs2 Se7 115.49(5) 5_646 .
Se7 Cs2 Se7 180.0 5_646 .
Se5 Cs2 Se8 112.60(5) . 1_554
Se5 Cs2 Se8 67.40(5) 5_646 1_554
Se7 Cs2 Se8 119.54(5) 5_646 1_554
Se7 Cs2 Se8 60.46(5) . 1_554
Se5 Cs2 Se8 112.60(5) . 1_564
Se5 Cs2 Se8 67.40(5) 5_646 1_564
Se7 Cs2 Se8 119.54(5) 5_646 1_564
Se7 Cs2 Se8 60.46(5) . 1_564
Se8 Cs2 Se8 68.94(6) 1_554 1_564
Se5 Cs2 Se8 67.40(5) . 5_647
Se5 Cs2 Se8 112.60(5) 5_646 5_647
Se7 Cs2 Se8 60.46(5) 5_646 5_647
Se7 Cs2 Se8 119.54(5) . 5_647
Se8 Cs2 Se8 180.0 1_554 5_647
Se8 Cs2 Se8 111.06(6) 1_564 5_647
Se5 Cs2 Se8 67.40(5) . 5_637
Se5 Cs2 Se8 112.60(5) 5_646 5_637
Se7 Cs2 Se8 60.46(5) 5_646 5_637
Se7 Cs2 Se8 119.54(5) . 5_637
Se8 Cs2 Se8 111.06(6) 1_554 5_637
Se8 Cs2 Se8 180.0 1_564 5_637
Se8 Cs2 Se8 68.94(6) 5_647 5_637
Se5 Cs2 Cs2 90.0 . 1_545
Se5 Cs2 Cs2 90.0 5_646 1_545
Se7 Cs2 Cs2 90.000(1) 5_646 1_545
Se7 Cs2 Cs2 90.000(1) . 1_545
Se8 Cs2 Cs2 55.53(3) 1_554 1_545
Se8 Cs2 Cs2 124.47(3) 1_564 1_545
Se8 Cs2 Cs2 124.47(3) 5_647 1_545
Se8 Cs2 Cs2 55.53(3) 5_637 1_545
Se5 Cs2 Cs2 90.0 . 1_565
Se5 Cs2 Cs2 90.0 5_646 1_565
Se7 Cs2 Cs2 90.0 5_646 1_565
Se7 Cs2 Cs2 90.0 . 1_565
Se8 Cs2 Cs2 124.47(3) 1_554 1_565
Se8 Cs2 Cs2 55.53(3) 1_564 1_565
Se8 Cs2 Cs2 55.53(3) 5_647 1_565
Se8 Cs2 Cs2 124.47(3) 5_637 1_565
Cs2 Cs2 Cs2 180.0 1_545 1_565
Se5 Cs2 Bi5 78.98(5) . 5_637
Se5 Cs2 Bi5 101.02(5) 5_646 5_637
Se7 Cs2 Bi5 36.50(5) 5_646 5_637
Se7 Cs2 Bi5 143.50(5) . 5_637
Se8 Cs2 Bi5 142.13(3) 1_554 5_637
Se8 Cs2 Bi5 142.13(3) 1_564 5_637
Se8 Cs2 Bi5 37.87(3) 5_647 5_637
Se8 Cs2 Bi5 37.87(3) 5_637 5_637
Cs2 Cs2 Bi5 90.000(1) 1_545 5_637
Cs2 Cs2 Bi5 90.0 1_565 5_637
Se5 Cs2 Bi5 101.02(5) . 1_564
Se5 Cs2 Bi5 78.98(5) 5_646 1_564
Se7 Cs2 Bi5 143.50(5) 5_646 1_564
Se7 Cs2 Bi5 36.50(5) . 1_564
Se8 Cs2 Bi5 37.87(3) 1_554 1_564
Se8 Cs2 Bi5 37.87(3) 1_564 1_564
Se8 Cs2 Bi5 142.13(3) 5_647 1_564
Se8 Cs2 Bi5 142.13(3) 5_637 1_564
Cs2 Cs2 Bi5 90.0 1_545 1_564
Cs2 Cs2 Bi5 90.0 1_565 1_564
Bi5 Cs2 Bi5 179.999(1) 5_637 1_564
Se5 Cs2 Cs1 74.45(13) . 5_637
Se5 Cs2 Cs1 105.55(13) 5_646 5_637
Se7 Cs2 Cs1 41.04(14) 5_646 5_637
Se7 Cs2 Cs1 138.96(14) . 5_637
Se8 Cs2 Cs1 143.68(5) 1_554 5_637
Se8 Cs2 Cs1 143.68(5) 1_564 5_637
Se8 Cs2 Cs1 36.32(5) 5_647 5_637
Se8 Cs2 Cs1 36.32(5) 5_637 5_637
Cs2 Cs2 Cs1 90.0 1_545 5_637
Cs2 Cs2 Cs1 90.000(1) 1_565 5_637
Bi5 Cs2 Cs1 4.54(12) 5_637 5_637
Bi5 Cs2 Cs1 175.46(12) 1_564 5_637
Se5 Cs2 Cs1 105.55(13) . 1_564
Se5 Cs2 Cs1 74.45(13) 5_646 1_564
Se7 Cs2 Cs1 138.96(14) 5_646 1_564
Se7 Cs2 Cs1 41.04(14) . 1_564
Se8 Cs2 Cs1 36.32(5) 1_554 1_564
Se8 Cs2 Cs1 36.32(5) 1_564 1_564
Se8 Cs2 Cs1 143.68(5) 5_647 1_564
Se8 Cs2 Cs1 143.68(5) 5_637 1_564
Cs2 Cs2 Cs1 90.000(1) 1_545 1_564
Cs2 Cs2 Cs1 90.0 1_565 1_564
Bi5 Cs2 Cs1 175.46(12) 5_637 1_564
Bi5 Cs2 Cs1 4.54(12) 1_564 1_564
Cs1 Cs2 Cs1 180.0 5_637 1_564
Bi1 Se1 Bi1 88.82(7) . 1_545
Bi1 Se1 Bi3 92.81(3) . 1_565
Bi1 Se1 Bi3 178.28(6) 1_545 1_565
Bi1 Se1 Bi3 178.28(6) . .
Bi1 Se1 Bi3 92.81(3) 1_545 .
Bi3 Se1 Bi3 85.56(6) 1_565 .
Bi1 Se1 Bi2 88.08(6) . .
Bi1 Se1 Bi2 88.08(6) 1_545 .
Bi3 Se1 Bi2 91.43(6) 1_565 .
Bi3 Se1 Bi2 91.43(6) . .
Bi1 Se1 Cs1 94.04(13) . 1_565
Bi1 Se1 Cs1 94.04(14) 1_545 1_565
Bi3 Se1 Cs1 86.39(14) 1_565 1_565
Bi3 Se1 Cs1 86.39(14) . 1_565
Bi2 Se1 Cs1 177.03(19) . 1_565
Bi2 Se2 Bi2 94.44(7) . 1_565
Bi2 Se2 Bi1 91.24(6) . .
Bi2 Se2 Bi1 91.24(7) 1_565 .
Bi2 Se2 Bi4 121.76(6) . .
Bi2 Se2 Bi4 121.76(6) 1_565 .
Bi1 Se2 Bi4 127.37(8) . .
Bi3 Se3 Bi3 180.0 . 5_637
Bi3 Se3 Bi2 87.64(3) . 5_647
Bi3 Se3 Bi2 92.36(3) 5_637 5_647
Bi3 Se3 Bi2 92.36(3) . 1_545
Bi3 Se3 Bi2 87.64(3) 5_637 1_545
Bi2 Se3 Bi2 179.999(1) 5_647 1_545
Bi3 Se3 Bi2 87.64(3) . 5_637
Bi3 Se3 Bi2 92.36(3) 5_637 5_637
Bi2 Se3 Bi2 84.78(3) 5_647 5_637
Bi2 Se3 Bi2 95.22(3) 1_545 5_637
Bi3 Se3 Bi2 92.36(3) . .
Bi3 Se3 Bi2 87.64(3) 5_637 .
Bi2 Se3 Bi2 95.22(3) 5_647 .
Bi2 Se3 Bi2 84.78(3) 1_545 .
Bi2 Se3 Bi2 180.00(3) 5_637 .
Bi1 Se4 Bi1 89.02(6) . 7_547
Bi1 Se4 Bi1 89.02(6) . 7_557
Bi1 Se4 Bi1 91.29(7) 7_547 7_557
Bi1 Se4 Cs1 106.3(2) . 1_575
Bi1 Se4 Cs1 164.4(2) 7_547 1_575
Bi1 Se4 Cs1 91.77(14) 7_557 1_575
Bi1 Se4 Cs1 106.3(2) . 1_565
Bi1 Se4 Cs1 91.77(14) 7_547 1_565
Bi1 Se4 Cs1 164.4(2) 7_557 1_565
Cs1 Se4 Cs1 81.4(3) 1_575 1_565
Bi3 Se5 Bi3 93.61(8) 5_647 5_637
Bi3 Se5 Bi2 95.10(7) 5_647 .
Bi3 Se5 Bi2 95.10(7) 5_637 .
Bi3 Se5 Cs2 101.63(6) 5_647 .
Bi3 Se5 Cs2 101.63(6) 5_637 .
Bi2 Se5 Cs2 155.41(8) . .
Bi4 Se6 Bi4 90.19(6) . 7_546
Bi4 Se6 Bi4 90.19(6) . 7_556
Bi4 Se6 Bi4 84.90(6) 7_546 7_556
Bi4 Se6 Bi5 90.54(7) . 1_574
Bi4 Se6 Bi5 178.12(7) 7_546 1_574
Bi4 Se6 Bi5 96.83(3) 7_556 1_574
Bi4 Se6 Bi5 90.54(7) . 1_564
Bi4 Se6 Bi5 96.83(3) 7_546 1_564
Bi4 Se6 Bi5 178.12(7) 7_556 1_564
Bi5 Se6 Bi5 81.43(6) 1_574 1_564
Bi4 Se6 Cs1 100.7(2) . 1_574
Bi4 Se6 Cs1 168.9(2) 7_546 1_574
Bi4 Se6 Cs1 97.18(11) 7_556 1_574
Bi5 Se6 Cs1 10.15(19) 1_574 1_574
Bi5 Se6 Cs1 80.98(12) 1_564 1_574
Bi4 Se6 Cs1 100.7(2) . 1_564
Bi4 Se6 Cs1 97.18(11) 7_546 1_564
Bi4 Se6 Cs1 168.9(2) 7_556 1_564
Bi5 Se6 Cs1 80.98(12) 1_574 1_564
Bi5 Se6 Cs1 10.15(19) 1_564 1_564
Cs1 Se6 Cs1 78.8(2) 1_574 1_564
Bi5 Se7 Bi4 97.73(6) 1_564 1_545
Bi5 Se7 Bi4 97.73(6) 1_564 .
Bi4 Se7 Bi4 93.81(8) 1_545 .
Bi5 Se7 Cs1 0.94(17) 1_564 1_564
Bi4 Se7 Cs1 97.10(12) 1_545 1_564
Bi4 Se7 Cs1 97.10(12) . 1_564
Bi5 Se7 Cs2 94.01(7) 1_564 .
Bi4 Se7 Cs2 131.21(4) 1_545 .
Bi4 Se7 Cs2 131.21(4) . .
Cs1 Se7 Cs2 94.94(17) 1_564 .
Bi3 Se8 Bi5 111.44(9) . .
Bi3 Se8 Bi5 111.44(9) . 1_565
Bi5 Se8 Bi5 93.35(10) . 1_565
Bi3 Se8 Cs1 103.0(2) . .
Bi5 Se8 Cs1 10.7(2) . .
Bi5 Se8 Cs1 90.65(15) 1_565 .
Bi3 Se8 Cs1 103.0(2) . 1_565
Bi5 Se8 Cs1 90.65(15) . 1_565
Bi5 Se8 Cs1 10.7(2) 1_565 1_565
Cs1 Se8 Cs1 86.2(3) . 1_565
Bi3 Se8 Cs2 99.07(7) . 1_556
Bi5 Se8 Cs2 145.49(11) . 1_556
Bi5 Se8 Cs2 90.03(5) 1_565 1_556
Cs1 Se8 Cs2 156.0(3) . 1_556
Cs1 Se8 Cs2 98.04(17) 1_565 1_556
Bi3 Se8 Cs2 99.07(7) . 1_546
Bi5 Se8 Cs2 90.03(5) . 1_546
Bi5 Se8 Cs2 145.49(11) 1_565 1_546
Cs1 Se8 Cs2 98.04(17) . 1_546
Cs1 Se8 Cs2 156.0(3) 1_565 1_546
Cs2 Se8 Cs2 68.94(6) 1_556 1_546

loop_
_geom_bond_atom_site_label_1
_geom_bond_atom_site_label_2
_geom_bond_distance
_geom_bond_site_symmetry_2
Bi1 Se4 2.864(3) .
Bi1 Se4 2.9105(18) 7_547
Bi1 Se4 2.9105(18) 7_557
Bi1 Se1 2.9736(18) 1_565
Bi1 Se1 2.9737(18) .
Bi1 Se2 3.078(3) .
Bi1 Cs1 4.385(12) 7_537
Bi2 Se2 2.8352(17) .
Bi2 Se2 2.8352(17) 1_545
Bi2 Se5 2.893(3) .
Bi2 Se3 3.0869(9) 1_565
Bi2 Se3 3.0869(9) .
Bi2 Se1 3.109(3) .
Bi3 Se8 2.827(3) .
Bi3 Se5 2.8544(18) 5_647
Bi3 Se5 2.8544(18) 5_637
Bi3 Se3 3.0381(12) .
Bi3 Se1 3.0640(18) .
Bi3 Se1 3.0641(18) 1_545
Bi3 Cs1 4.599(9) .
Bi3 Cs1 4.599(9) 1_565
Bi4 Se6 2.762(3) .
Bi4 Se7 2.8498(18) .
Bi4 Se7 2.8498(18) 1_565
Bi4 Se6 3.0832(18) 7_546
Bi4 Se6 3.0832(18) 7_556
Bi4 Se2 3.195(3) .
Bi4 Cs1 4.663(11) 1_564
Bi4 Cs1 4.663(11) 1_574
Bi5 Cs1 0.579(11) .
Bi5 Se7 2.779(3) 1_546
Bi5 Se8 2.861(2) 1_545
Bi5 Se8 2.861(2) .
Bi5 Se6 3.190(2) 1_536
Bi5 Se6 3.190(2) 1_546
Bi5 Cs1 4.202(2) 1_545
Bi5 Cs1 4.202(2) 1_565
Bi5 Cs2 4.660(2) 1_546
Cs1 Se8 3.046(8) 1_545
Cs1 Se8 3.046(8) .
Cs1 Se4 3.192(9) 1_535
Cs1 Se4 3.192(9) 1_545
Cs1 Se6 3.280(8) 1_536
Cs1 Se6 3.280(8) 1_546
Cs1 Se7 3.356(13) 1_546
Cs1 Se1 3.627(12) 1_545
Cs1 Cs1 4.1620(13) 1_565
Cs1 Cs1 4.1620(13) 1_545
Cs1 Bi5 4.202(2) 1_565
Cs1 Bi5 4.202(2) 1_545
Cs1 Bi1 4.385(12) 7_537
Cs1 Bi3 4.599(9) 1_545
Cs2 Se5 3.544(3) .
Cs2 Se5 3.544(3) 5_646
Cs2 Se7 3.552(2) 5_646
Cs2 Se7 3.552(2) .
Cs2 Se8 3.677(3) 1_554
Cs2 Se8 3.677(3) 1_564
Cs2 Se8 3.677(3) 5_647
Cs2 Se8 3.677(3) 5_637
Cs2 Cs2 4.1620(13) 1_545
Cs2 Cs2 4.1620(13) 1_565
Cs2 Bi5 4.660(2) 5_637
Cs2 Bi5 4.660(2) 1_564
Cs2 Cs1 5.092(11) 5_637
Cs2 Cs1 5.092(11) 1_564
Se1 Bi1 2.9737(18) 1_545
Se1 Bi3 3.0640(18) 1_565
Se1 Cs1 3.627(12) 1_565
Se2 Bi2 2.8352(17) 1_565
Se3 Bi3 3.0382(13) 5_637
Se3 Bi2 3.0869(9) 5_647
Se3 Bi2 3.0869(9) 1_545
Se3 Bi2 3.0869(9) 5_637
Se4 Bi1 2.9105(18) 7_547
Se4 Bi1 2.9105(18) 7_557
Se4 Cs1 3.192(9) 1_575
Se4 Cs1 3.192(9) 1_565
Se5 Bi3 2.8544(18) 5_647
Se5 Bi3 2.8544(18) 5_637
Se6 Bi4 3.0832(18) 7_546
Se6 Bi4 3.0832(18) 7_556
Se6 Bi5 3.190(2) 1_574
Se6 Bi5 3.190(2) 1_564
Se6 Cs1 3.280(8) 1_574
Se6 Cs1 3.280(8) 1_564
Se7 Bi5 2.779(3) 1_564
Se7 Bi4 2.8498(18) 1_545
Se7 Cs1 3.356(13) 1_564
Se8 Bi5 2.861(2) 1_565
Se8 Cs1 3.046(8) 1_565
Se8 Cs2 3.677(3) 1_556
Se8 Cs2 3.677(3) 1_546
